data_7153061
loop_
_publ_author_name
'Hardman, Andrea M.'
'So, Sonia S.'
'Mattson, Anita E.'

_publ_section_title
;
 Urea-catalyzed construction of oxazinanes.
;
_journal_issue 35
_journal_name_full 'Organic &amp; biomolecular chemistry'
_journal_page_first 5793
_journal_page_last 5797
_journal_paper_doi 10.1039/c3ob41517a
_journal_volume 11
_journal_year 2013
_chemical_absolute_configuration ad
_chemical_compound_source 'synthesis as described'
_chemical_formula_moiety 'C24 H21 Cl1 N2 O5'
_chemical_formula_sum 'C24 H21 Cl N2 O5'
_chemical_formula_weight 452.88
_chemical_name_common 'Mattson 1956'
_space_group_crystal_system orthorhombic
_space_group_IT_number 19
_space_group_name_Hall 'P 2ac 2ab'
_space_group_name_H-M_alt 'P 21 21 21'
_symmetry_space_group_name_Hall 'P 2ac 2ab'
_symmetry_space_group_name_H-M 'P 21 21 21'
_atom_sites_solution_hydrogens geom
_atom_sites_solution_primary direct
_atom_sites_solution_secondary difmap
_audit_conform_dict_location ftp://ftp.iucr.org/pub/cif_core.dic
_audit_conform_dict_name cif_core.dic
_audit_conform_dict_version 2.4
_audit_creation_date 2013-06-13T10:52:33-00:00
_audit_creation_method 'WinGX routine CIF_UPDATE'
_cell_angle_alpha 90
_cell_angle_beta 90
_cell_angle_gamma 90
_cell_formula_units_Z 4
_cell_length_a 8.57840(1)
_cell_length_b 15.2797(2)
_cell_length_c 16.5909(2)
_cell_measurement_reflns_used 2845
_cell_measurement_temperature 150(2)
_cell_measurement_theta_max 27.485
_cell_measurement_theta_min 1.018
_cell_measurement_wavelength 0.71073
_cell_volume 2174.66(4)
_computing_cell_refinement 'HKL Scalepack (Otwinowski & Minor 1997)'
_computing_data_collection 'Collect (Bruker AXS BV, 1997-2004)'
_computing_data_reduction 'HKL Denzo and Scalepack (Otwinowski & Minor 1997)'
_computing_molecular_graphics 'Ortep-3 for Windows (Farrugia, 1997)'
_computing_publication_material 'WinGX publication routines (Farrugia, 1999)'
_computing_structure_refinement 'SHELXL-2013 (Sheldrick, 2013)'
_computing_structure_solution 'SHELXS-97 (Sheldrick, 2008)'
_diffrn_ambient_temperature 150(2)
_diffrn_detector 'CCD plate'
_diffrn_detector_area_resol_mean 9
_diffrn_measured_fraction_theta_full 0.996
_diffrn_measured_fraction_theta_max 0.999
_diffrn_measurement_device '95mm CCD camera on \k-goniostat'
_diffrn_measurement_device_type 'Nonius KappaCCD'
_diffrn_measurement_method 'phi and omega scans'
_diffrn_orient_matrix_type 'by Bruker AXS Collect from scalepack cell'
_diffrn_orient_matrix_UB_11 -0.436277E-1
_diffrn_orient_matrix_UB_12 -0.602394E-1
_diffrn_orient_matrix_UB_13 -0.67988E-2
_diffrn_orient_matrix_UB_21 -0.164175E-1
_diffrn_orient_matrix_UB_22 0.115607E-1
_diffrn_orient_matrix_UB_23 -0.587157E-1
_diffrn_orient_matrix_UB_31 0.106846
_diffrn_orient_matrix_UB_32 -0.228208E-1
_diffrn_orient_matrix_UB_33 -0.117981E-1
_diffrn_radiation_monochromator 'horizonally mounted graphite crystal'
_diffrn_radiation_probe x-ray
_diffrn_radiation_type MoK\a
_diffrn_radiation_wavelength 0.71073
_diffrn_reflns_av_R_equivalents 0.033
_diffrn_reflns_Laue_measured_fraction_full 0.996
_diffrn_reflns_Laue_measured_fraction_max 0.999
_diffrn_reflns_limit_h_max 11
_diffrn_reflns_limit_h_min -11
_diffrn_reflns_limit_k_max 19
_diffrn_reflns_limit_k_min -19
_diffrn_reflns_limit_l_max 21
_diffrn_reflns_limit_l_min -21
_diffrn_reflns_number 31966
_diffrn_reflns_point_group_measured_fraction_full 0.996
_diffrn_reflns_point_group_measured_fraction_max 0.999
_diffrn_reflns_theta_full 27.5
_diffrn_reflns_theta_max 27.474
_diffrn_reflns_theta_min 2.455
_diffrn_source 'Enraf Nonius FR590'
_exptl_absorpt_coefficient_mu 0.215
_exptl_absorpt_correction_T_max 0.968
_exptl_absorpt_correction_T_min 0.834
_exptl_absorpt_correction_type multi-scan
_exptl_absorpt_process_details 'HKL Scalepack (Otwinowski & Minor, 1997)'
_exptl_crystal_colour colourless
_exptl_crystal_density_diffrn 1.383
_exptl_crystal_density_method 'not measured'
_exptl_crystal_description 'rectangular block'
_exptl_crystal_F_000 944
_exptl_crystal_size_max 0.38
_exptl_crystal_size_mid 0.23
_exptl_crystal_size_min 0.15
_refine_diff_density_max 0.159
_refine_diff_density_min -0.193
_refine_diff_density_rms 0.039
_refine_ls_abs_structure_details
;
 Flack x determined using 1714 quotients [(I+)-(I-)]/[(I+)+(I-)]
 (Parsons and Flack (2004), Acta Cryst. A60, s61).
;
_refine_ls_abs_structure_Flack -0.034(16)
_refine_ls_extinction_method none
_refine_ls_goodness_of_fit_ref 1.051
_refine_ls_hydrogen_treatment constr
_refine_ls_matrix_type full
_refine_ls_number_parameters 290
_refine_ls_number_reflns 4977
_refine_ls_number_restraints 0
_refine_ls_restrained_S_all 1.051
_refine_ls_R_factor_all 0.0446
_refine_ls_R_factor_gt 0.035
_refine_ls_shift/su_max 0.001
_refine_ls_shift/su_mean 0
_refine_ls_structure_factor_coef Fsqd
_refine_ls_weighting_details 'w=1/[\s^2^(Fo^2^)+(0.0422P)^2^+0.3942P] where P=(Fo^2^+2Fc^2^)/3'
_refine_ls_weighting_scheme calc
_refine_ls_wR_factor_gt 0.079
_refine_ls_wR_factor_ref 0.0838
_reflns_number_gt 4358
_reflns_number_total 4977
_reflns_threshold_expression 'I > 2\s(I)'
_cod_data_source_file c3ob41517a.txt
_cod_data_source_block Mattson1956
_cod_original_cell_volume 2174.66(5)
_cod_database_code 7153061

loop_
_space_group_symop_operation_xyz
x,y,z
1/2-x,-y,1/2+z
1/2+x,1/2-y,-z
-x,1/2+y,1/2-z

loop_
_atom_site_label
_atom_site_type_symbol
_atom_site_fract_x
_atom_site_fract_y
_atom_site_fract_z
_atom_site_U_iso_or_equiv
_atom_site_adp_type
_atom_site_occupancy
_atom_site_calc_flag
C1 C 0.4455(3) 0.52758(14) 0.57257(12) 0.0262(4) Uani 1 d
H1 H 0.3728 0.5029 0.5313 0.031 Uiso 1 calc
C2 C 0.5420(3) 0.45405(14) 0.60971(13) 0.0270(5) Uani 1 d
H2A H 0.6025 0.4239 0.5671 0.032 Uiso 1 calc
H2B H 0.6163 0.4786 0.6494 0.032 Uiso 1 calc
C3 C 0.4341(3) 0.38941(13) 0.65102(13) 0.0257(4) Uani 1 d
C4 C 0.3226(3) 0.43488(13) 0.71150(13) 0.0246(4) Uani 1 d
H4 H 0.2401 0.3908 0.7244 0.03 Uiso 1 calc
C5 C 0.5479(2) 0.59557(14) 0.53426(13) 0.0267(4) Uani 1 d
C6 C 0.6500(3) 0.64616(14) 0.58021(15) 0.0327(5) Uani 1 d
H6 H 0.6501 0.6409 0.6373 0.039 Uiso 1 calc
C7 C 0.7514(3) 0.70428(15) 0.54272(17) 0.0383(6) Uani 1 d
H7 H 0.8209 0.7386 0.5742 0.046 Uiso 1 calc
C8 C 0.7515(3) 0.71231(16) 0.45963(18) 0.0430(6) Uani 1 d
H8 H 0.8211 0.752 0.4342 0.052 Uiso 1 calc
C9 C 0.6510(3) 0.66284(17) 0.41392(16) 0.0420(6) Uani 1 d
H9 H 0.6513 0.6684 0.3569 0.05 Uiso 1 calc
C10 C 0.5493(3) 0.60488(15) 0.45086(14) 0.0331(5) Uani 1 d
H10 H 0.4798 0.5712 0.4189 0.04 Uiso 1 calc
C11 C 0.3341(3) 0.33514(14) 0.59122(14) 0.0294(5) Uani 1 d
C12 C 0.3336(4) 0.2701(2) 0.46185(19) 0.0550(8) Uani 1 d
H12A H 0.2799 0.2193 0.4849 0.082 Uiso 1 calc
H12B H 0.4083 0.2504 0.421 0.082 Uiso 1 calc
H12C H 0.257 0.3092 0.4368 0.082 Uiso 1 calc
C13 C 0.3910(2) 0.46234(14) 0.79184(13) 0.0257(4) Uani 1 d
C14 C 0.3754(3) 0.40419(16) 0.85640(15) 0.0340(5) Uani 1 d
H14 H 0.3268 0.3491 0.8478 0.041 Uiso 1 calc
C15 C 0.4292(3) 0.42526(16) 0.93276(14) 0.0374(6) Uani 1 d
H15 H 0.4188 0.385 0.976 0.045 Uiso 1 calc
C16 C 0.4983(3) 0.50604(16) 0.94486(13) 0.0302(5) Uani 1 d
C17 C 0.5119(3) 0.56545(15) 0.88261(14) 0.0309(5) Uani 1 d
H17 H 0.5573 0.6212 0.892 0.037 Uiso 1 calc
C18 C 0.4588(3) 0.54334(15) 0.80590(13) 0.0282(5) Uani 1 d
H18 H 0.469 0.584 0.7629 0.034 Uiso 1 calc
C19 C 0.1226(2) 0.54862(14) 0.70569(12) 0.0248(4) Uani 1 d
C20 C -0.0009(3) 0.49886(16) 0.73525(14) 0.0308(5) Uani 1 d
H20 H -0.0007 0.4371 0.7283 0.037 Uiso 1 calc
C21 C -0.1234(3) 0.53866(17) 0.77453(14) 0.0346(5) Uani 1 d
H21 H -0.2069 0.5042 0.7947 0.042 Uiso 1 calc
C22 C -0.1255(3) 0.62876(17) 0.78478(16) 0.0404(6) Uani 1 d
H22 H -0.2102 0.6563 0.8115 0.048 Uiso 1 calc
C23 C -0.0031(3) 0.67773(17) 0.75570(18) 0.0444(7) Uani 1 d
H23 H -0.0041 0.7394 0.7628 0.053 Uiso 1 calc
C24 C 0.1220(3) 0.63873(16) 0.71613(15) 0.0365(6) Uani 1 d
H24 H 0.2059 0.6733 0.6966 0.044 Uiso 1 calc
Cl Cl 0.56978(7) 0.53235(5) 1.03935(4) 0.04298(17) Uani 1 d
N1 N 0.2443(2) 0.50401(12) 0.66350(11) 0.0246(4) Uani 1 d
N2 N 0.5301(2) 0.32137(12) 0.69794(12) 0.0305(4) Uani 1 d
O1 O 0.35727(17) 0.56825(9) 0.63616(9) 0.0259(3) Uani 1 d
O2 O 0.2029(2) 0.31249(11) 0.60366(11) 0.0412(4) Uani 1 d
O3 O 0.4164(2) 0.31708(12) 0.52571(10) 0.0415(4) Uani 1 d
O4 O 0.6687(2) 0.33411(12) 0.70757(13) 0.0494(5) Uani 1 d
O5 O 0.4593(2) 0.25845(10) 0.72435(12) 0.0429(4) Uani 1 d

loop_
_atom_site_aniso_label
_atom_site_aniso_U_11
_atom_site_aniso_U_22
_atom_site_aniso_U_33
_atom_site_aniso_U_23
_atom_site_aniso_U_13
_atom_site_aniso_U_12
C1 0.0258(11) 0.0264(11) 0.0264(10) -0.0030(8) 0.0055(9) -0.0018(9)
C2 0.0246(11) 0.0221(10) 0.0344(11) -0.0005(9) 0.0062(9) -0.0011(9)
C3 0.0228(10) 0.0214(10) 0.0330(11) 0.0010(8) 0.0025(9) 0.0011(9)
C4 0.0212(11) 0.0217(10) 0.0309(11) 0.0022(8) 0.0030(9) 0.0002(8)
C5 0.0255(11) 0.0232(10) 0.0314(11) 0.0011(9) 0.0071(10) 0.0030(9)
C6 0.0361(13) 0.0282(12) 0.0339(12) -0.0021(9) 0.0058(10) -0.0031(10)
C7 0.0346(13) 0.0269(12) 0.0532(15) -0.0049(11) 0.0080(12) -0.0046(10)
C8 0.0433(15) 0.0298(13) 0.0560(16) 0.0079(12) 0.0177(14) -0.0030(11)
C9 0.0489(16) 0.0399(14) 0.0373(13) 0.0084(11) 0.0100(12) -0.0019(13)
C10 0.0346(13) 0.0338(12) 0.0308(12) 0.0036(10) 0.0038(10) -0.0019(10)
C11 0.0304(12) 0.0221(10) 0.0357(12) -0.0006(9) 0.0013(10) 0.0014(10)
C12 0.0557(18) 0.0628(19) 0.0464(16) -0.0213(15) -0.0074(15) -0.0035(15)
C13 0.0211(10) 0.0255(10) 0.0305(11) 0.0024(9) 0.0037(8) 0.0038(9)
C14 0.0356(13) 0.0292(11) 0.0372(12) 0.0054(10) 0.0009(10) -0.0026(10)
C15 0.0405(14) 0.0380(13) 0.0337(12) 0.0116(10) 0.0015(11) 0.0009(12)
C16 0.0223(11) 0.0411(13) 0.0272(11) 0.0012(10) 0.0006(8) 0.0052(10)
C17 0.0282(12) 0.0325(12) 0.0321(12) -0.0004(9) 0.0041(9) -0.0031(9)
C18 0.0283(11) 0.0288(11) 0.0276(11) 0.0036(9) 0.0034(9) -0.0007(9)
C19 0.0229(10) 0.0284(11) 0.0230(10) 0.0007(8) 0.0005(8) 0.0043(9)
C20 0.0280(12) 0.0296(11) 0.0349(12) 0.0007(9) 0.0021(10) 0.0023(10)
C21 0.0259(12) 0.0422(13) 0.0358(12) 0.0041(11) 0.0067(9) 0.0025(10)
C22 0.0332(13) 0.0437(14) 0.0442(15) -0.0006(12) 0.0123(11) 0.0105(11)
C23 0.0418(15) 0.0308(13) 0.0606(17) -0.0021(12) 0.0111(13) 0.0084(11)
C24 0.0354(14) 0.0301(12) 0.0439(14) 0.0015(10) 0.0087(11) 0.0027(10)
Cl 0.0378(3) 0.0621(4) 0.0291(3) 0.0017(3) -0.0029(3) 0.0006(3)
N1 0.0222(9) 0.0221(8) 0.0296(9) 0.0034(7) 0.0039(7) -0.0003(7)
N2 0.0297(11) 0.0228(9) 0.0391(11) 0.0002(8) 0.0011(8) 0.0047(8)
O1 0.0256(8) 0.0220(7) 0.0301(8) 0.0018(6) 0.0065(6) -0.0017(6)
O2 0.0336(10) 0.0403(10) 0.0498(11) -0.0067(8) 0.0035(8) -0.0113(8)
O3 0.0373(9) 0.0473(10) 0.0399(10) -0.0160(8) 0.0036(8) -0.0048(8)
O4 0.0286(10) 0.0488(11) 0.0709(13) 0.0151(10) -0.0072(9) 0.0023(8)
O5 0.0424(11) 0.0261(8) 0.0604(11) 0.0128(8) -0.0019(9) -0.0024(8)

loop_
_atom_type_symbol
_atom_type_description
_atom_type_scat_dispersion_real
_atom_type_scat_dispersion_imag
_atom_type_scat_source
C C 0.0033 0.0016 'International Tables Vol C Tables 4.2.6.8 and 6.1.1.4'
H H 0 0 'International Tables Vol C Tables 4.2.6.8 and 6.1.1.4'
Cl Cl 0.1484 0.1585 'International Tables Vol C Tables 4.2.6.8 and 6.1.1.4'
N N 0.0061 0.0033 'International Tables Vol C Tables 4.2.6.8 and 6.1.1.4'
O O 0.0106 0.006 'International Tables Vol C Tables 4.2.6.8 and 6.1.1.4'

loop_
_geom_angle_atom_site_label_1
_geom_angle_atom_site_label_2
_geom_angle_atom_site_label_3
_geom_angle
O1 C1 C5 108.61(16)
O1 C1 C2 107.90(16)
C5 C1 C2 111.26(18)
O1 C1 H1 109.7
C5 C1 H1 109.7
C2 C1 H1 109.7
C3 C2 C1 109.31(17)
C3 C2 H2A 109.8
C1 C2 H2A 109.8
C3 C2 H2B 109.8
C1 C2 H2B 109.8
H2A C2 H2B 108.3
C2 C3 N2 109.99(17)
C2 C3 C4 112.15(17)
N2 C3 C4 107.80(17)
C2 C3 C11 113.35(18)
N2 C3 C11 104.98(16)
C4 C3 C11 108.19(17)
N1 C4 C13 116.77(17)
N1 C4 C3 104.54(16)
C13 C4 C3 117.01(18)
N1 C4 H4 105.8
C13 C4 H4 105.8
C3 C4 H4 105.8
C10 C5 C6 118.8(2)
C10 C5 C1 119.8(2)
C6 C5 C1 121.3(2)
C7 C6 C5 120.2(2)
C7 C6 H6 119.9
C5 C6 H6 119.9
C8 C7 C6 120.2(2)
C8 C7 H7 119.9
C6 C7 H7 119.9
C9 C8 C7 120.0(2)
C9 C8 H8 120
C7 C8 H8 120
C8 C9 C10 120.1(2)
C8 C9 H9 119.9
C10 C9 H9 119.9
C9 C10 C5 120.7(2)
C9 C10 H10 119.7
C5 C10 H10 119.7
O2 C11 O3 125.7(2)
O2 C11 C3 124.4(2)
O3 C11 C3 109.95(18)
O3 C12 H12A 109.5
O3 C12 H12B 109.5
H12A C12 H12B 109.5
O3 C12 H12C 109.5
H12A C12 H12C 109.5
H12B C12 H12C 109.5
C18 C13 C14 118.6(2)
C18 C13 C4 123.85(18)
C14 C13 C4 117.42(19)
C15 C14 C13 121.4(2)
C15 C14 H14 119.3
C13 C14 H14 119.3
C16 C15 C14 118.8(2)
C16 C15 H15 120.6
C14 C15 H15 120.6
C17 C16 C15 120.9(2)
C17 C16 Cl 119.68(18)
C15 C16 Cl 119.37(18)
C16 C17 C18 119.8(2)
C16 C17 H17 120.1
C18 C17 H17 120.1
C13 C18 C17 120.5(2)
C13 C18 H18 119.8
C17 C18 H18 119.8
C24 C19 C20 119.7(2)
C24 C19 N1 122.4(2)
C20 C19 N1 117.86(19)
C21 C20 C19 120.4(2)
C21 C20 H20 119.8
C19 C20 H20 119.8
C20 C21 C22 120.4(2)
C20 C21 H21 119.8
C22 C21 H21 119.8
C23 C22 C21 119.1(2)
C23 C22 H22 120.4
C21 C22 H22 120.4
C22 C23 C24 121.4(2)
C22 C23 H23 119.3
C24 C23 H23 119.3
C19 C24 C23 119.1(2)
C19 C24 H24 120.5
C23 C24 H24 120.5
C19 N1 O1 108.55(15)
C19 N1 C4 114.04(16)
O1 N1 C4 110.27(15)
O4 N2 O5 124.5(2)
O4 N2 C3 118.83(19)
O5 N2 C3 116.61(18)
C1 O1 N1 106.74(14)
C11 O3 C12 115.9(2)

loop_
_geom_bond_atom_site_label_1
_geom_bond_atom_site_label_2
_geom_bond_distance
C1 O1 1.439(2)
C1 C5 1.502(3)
C1 C2 1.526(3)
C1 H1 1
C2 C3 1.517(3)
C2 H2A 0.99
C2 H2B 0.99
C3 N2 1.538(3)
C3 C4 1.551(3)
C3 C11 1.552(3)
C4 N1 1.484(3)
C4 C13 1.516(3)
C4 H4 1
C5 C10 1.391(3)
C5 C6 1.394(3)
C6 C7 1.390(3)
C6 H6 0.95
C7 C8 1.384(4)
C7 H7 0.95
C8 C9 1.375(4)
C8 H8 0.95
C9 C10 1.386(3)
C9 H9 0.95
C10 H10 0.95
C11 O2 1.195(3)
C11 O3 1.325(3)
C12 O3 1.464(3)
C12 H12A 0.98
C12 H12B 0.98
C12 H12C 0.98
C13 C18 1.387(3)
C13 C14 1.398(3)
C14 C15 1.386(3)
C14 H14 0.95
C15 C16 1.384(3)
C15 H15 0.95
C16 C17 1.380(3)
C16 Cl 1.731(2)
C17 C18 1.393(3)
C17 H17 0.95
C18 H18 0.95
C19 C24 1.388(3)
C19 C20 1.393(3)
C19 N1 1.430(3)
C20 C21 1.378(3)
C20 H20 0.95
C21 C22 1.387(4)
C21 H21 0.95
C22 C23 1.376(4)
C22 H22 0.95
C23 C24 1.392(4)
C23 H23 0.95
C24 H24 0.95
N1 O1 1.452(2)
N2 O4 1.215(3)
N2 O5 1.219(2)

loop_
_geom_hbond_atom_site_label_D
_geom_hbond_atom_site_label_H
_geom_hbond_atom_site_label_A
_geom_hbond_distance_DH
_geom_hbond_distance_HA
_geom_hbond_distance_DA
_geom_hbond_angle_DHA
_geom_hbond_site_symmetry_A
C2 H2A Cl 0.99 2.93 3.535(2) 120.6 2_664

loop_
_geom_torsion_atom_site_label_1
_geom_torsion_atom_site_label_2
_geom_torsion_atom_site_label_3
_geom_torsion_atom_site_label_4
_geom_torsion
O1 C1 C2 C3 58.3(2)
C5 C1 C2 C3 177.31(17)
C1 C2 C3 N2 -172.79(16)
C1 C2 C3 C4 -52.8(2)
C1 C2 C3 C11 70.0(2)
C2 C3 C4 N1 54.2(2)
N2 C3 C4 N1 175.45(16)
C11 C3 C4 N1 -71.5(2)
C2 C3 C4 C13 -76.7(2)
N2 C3 C4 C13 44.6(2)
C11 C3 C4 C13 157.60(18)
O1 C1 C5 C10 -130.2(2)
C2 C1 C5 C10 111.2(2)
O1 C1 C5 C6 54.0(3)
C2 C1 C5 C6 -64.6(3)
C10 C5 C6 C7 -0.4(3)
C1 C5 C6 C7 175.4(2)
C5 C6 C7 C8 0.1(4)
C6 C7 C8 C9 0.1(4)
C7 C8 C9 C10 0.0(4)
C8 C9 C10 C5 -0.4(4)
C6 C5 C10 C9 0.5(4)
C1 C5 C10 C9 -175.4(2)
C2 C3 C11 O2 -144.5(2)
N2 C3 C11 O2 95.4(2)
C4 C3 C11 O2 -19.5(3)
C2 C3 C11 O3 36.3(2)
N2 C3 C11 O3 -83.7(2)
C4 C3 C11 O3 161.37(18)
N1 C4 C13 C18 -35.1(3)
C3 C4 C13 C18 89.8(2)
N1 C4 C13 C14 140.6(2)
C3 C4 C13 C14 -94.4(2)
C18 C13 C14 C15 -1.6(4)
C4 C13 C14 C15 -177.6(2)
C13 C14 C15 C16 0.7(4)
C14 C15 C16 C17 0.9(4)
C14 C15 C16 Cl -178.6(2)
C15 C16 C17 C18 -1.5(4)
Cl C16 C17 C18 178.02(17)
C14 C13 C18 C17 0.9(3)
C4 C13 C18 C17 176.6(2)
C16 C17 C18 C13 0.6(3)
C24 C19 C20 C21 0.1(3)
N1 C19 C20 C21 -178.3(2)
C19 C20 C21 C22 0.3(4)
C20 C21 C22 C23 -0.5(4)
C21 C22 C23 C24 0.2(4)
C20 C19 C24 C23 -0.4(4)
N1 C19 C24 C23 178.0(2)
C22 C23 C24 C19 0.3(4)
C24 C19 N1 O1 -0.1(3)
C20 C19 N1 O1 178.28(18)
C24 C19 N1 C4 123.2(2)
C20 C19 N1 C4 -58.4(3)
C13 C4 N1 C19 -55.4(2)
C3 C4 N1 C19 173.59(17)
C13 C4 N1 O1 67.0(2)
C3 C4 N1 O1 -64.00(19)
C2 C3 N2 O4 11.6(3)
C4 C3 N2 O4 -111.0(2)
C11 C3 N2 O4 133.8(2)
C2 C3 N2 O5 -169.80(19)
C4 C3 N2 O5 67.6(2)
C11 C3 N2 O5 -47.5(2)
C5 C1 O1 N1 171.87(16)
C2 C1 O1 N1 -67.41(19)
C19 N1 O1 C1 -160.70(16)
C4 N1 O1 C1 73.72(19)
O2 C11 O3 C12 4.2(4)
C3 C11 O3 C12 -176.7(2)
